data_4070244
loop_
_publ_author_name
'Gauthier, S\'ebastien'
'Weisbach, Nancy'
'Bhuvanesh, Nattamai'
'Gladysz, John A.'

_publ_section_title
;
 &#x201C;Click&#x201D; Chemistry in Metal Coordination Spheres:
 Copper(I)-Catalyzed 3+2 Cycloadditions of Benzyl Azide and Platinum
 Polyynyl Complexestrans-(C6F5)(p-tol3P)2Pt(C\\tb C)nH (n= 2&#x2212;6)
;
_journal_issue 19
_journal_name_full Organometallics
_journal_page_first 5597
_journal_paper_doi 10.1021/om900680q
_journal_volume 28
_journal_year 2009
_chemical_formula_sum 'C65.8 H51.6 Cl1.6 F5 N3 P2 Pt'
_chemical_formula_weight 1293.05
_chemical_name_systematic
; 
 ? 
;
_space_group_IT_number 2
_symmetry_cell_setting triclinic
_symmetry_space_group_name_Hall '-P 1'
_symmetry_space_group_name_H-M 'P -1'
_atom_sites_solution_hydrogens geom
_atom_sites_solution_primary direct
_atom_sites_solution_secondary difmap
_audit_creation_method SHELXL-97
_cell_angle_alpha 75.021(3)
_cell_angle_beta 73.709(3)
_cell_angle_gamma 79.623(3)
_cell_formula_units_Z 2
_cell_length_a 13.319(3)
_cell_length_b 14.813(4)
_cell_length_c 15.995(4)
_cell_measurement_reflns_used 9855
_cell_measurement_temperature 110(2)
_cell_measurement_theta_max 27.85
_cell_measurement_theta_min 2.18
_cell_volume 2906.3(13)
_computing_cell_refinement
; 
  APEX-II(BRUKER-NONIUS, 2003) 
;
_computing_data_collection 'APEX-II (BRUKER-NONIUS, 2003)'
_computing_data_reduction APEX-II
_computing_molecular_graphics 'X-SEED (Barbour, 2001)'
_computing_publication_material 'Bruker SHELXTL'
_computing_structure_refinement 'SHELXL-97 (Sheldrick, 2008)'
_computing_structure_solution 'SHELXS-97 (Sheldrick, 2008)'
_diffrn_ambient_temperature 110(2)
_diffrn_measured_fraction_theta_full 0.977
_diffrn_measured_fraction_theta_max 0.977
_diffrn_measurement_device_type 'APEX II'
_diffrn_measurement_method 'omega scans'
_diffrn_radiation_monochromator graphite
_diffrn_radiation_source 'fine-focus sealed tube'
_diffrn_radiation_type MoK\a
_diffrn_radiation_wavelength 0.71073
_diffrn_reflns_av_R_equivalents 0.0301
_diffrn_reflns_av_sigmaI/netI 0.0376
_diffrn_reflns_limit_h_max 17
_diffrn_reflns_limit_h_min -17
_diffrn_reflns_limit_k_max 19
_diffrn_reflns_limit_k_min -19
_diffrn_reflns_limit_l_max 20
_diffrn_reflns_limit_l_min -20
_diffrn_reflns_number 33039
_diffrn_reflns_theta_full 27.50
_diffrn_reflns_theta_max 27.50
_diffrn_reflns_theta_min 2.27
_exptl_absorpt_coefficient_mu 2.602
_exptl_absorpt_correction_T_max 0.7454
_exptl_absorpt_correction_T_min 0.5983
_exptl_absorpt_correction_type multi-scan
_exptl_absorpt_process_details 'SADABS; (Sheldrick, 2006)'
_exptl_crystal_colour colorless
_exptl_crystal_density_diffrn 1.478
_exptl_crystal_density_method 'not measured'
_exptl_crystal_description block
_exptl_crystal_F_000 1295
_exptl_crystal_size_max 0.22
_exptl_crystal_size_mid 0.20
_exptl_crystal_size_min 0.12
_refine_diff_density_max 2.829
_refine_diff_density_min -1.081
_refine_diff_density_rms 0.097
_refine_ls_extinction_method none
_refine_ls_goodness_of_fit_ref 1.052
_refine_ls_hydrogen_treatment constr
_refine_ls_matrix_type full
_refine_ls_number_parameters 718
_refine_ls_number_reflns 13046
_refine_ls_number_restraints 28
_refine_ls_restrained_S_all 1.056
_refine_ls_R_factor_all 0.0359
_refine_ls_R_factor_gt 0.0313
_refine_ls_shift/su_max 0.002
_refine_ls_shift/su_mean 0.000
_refine_ls_structure_factor_coef Fsqd
_refine_ls_weighting_details 'calc w=1/[\s^2^(Fo^2^)+(0.0570P)^2^+0.0000P] where P=(Fo^2^+2Fc^2^)/3'
_refine_ls_weighting_scheme calc
_refine_ls_wR_factor_gt 0.0844
_refine_ls_wR_factor_ref 0.0871
_reflns_number_gt 11813
_reflns_number_total 13046
_reflns_threshold_expression >2sigma(I)
_cod_data_source_file om900680q_si_005.cif
_cod_data_source_block jgb090708
_cod_depositor_comments
;
The following automatic conversions were performed:

'_symmetry_cell_setting' value 'Triclinic' changed to 'triclinic'
according to /home/saulius/struct/CIF-dictionaries/cif_core.dic
dictionary named 'cif_core.dic' version 2.4.2 from 2011-04-26.

Automatic conversion script
Id: cif_fix_values 1715 2011-07-08 13:25:40Z adriana 
;
_cod_original_sg_symbol_H-M P-1
_cod_original_formula_sum 'C65.80 H51.60 Cl1.60 F5 N3 P2 Pt'
_cod_database_code 4070244

loop_
_symmetry_equiv_pos_as_xyz
'x, y, z'
'-x, -y, -z'

loop_
_atom_site_label
_atom_site_type_symbol
_atom_site_fract_x
_atom_site_fract_y
_atom_site_fract_z
_atom_site_U_iso_or_equiv
_atom_site_adp_type
_atom_site_occupancy
_atom_site_symmetry_multiplicity
_atom_site_calc_flag
_atom_site_refinement_flags
_atom_site_disorder_assembly
_atom_site_disorder_group
Pt1 Pt 0.378263(8) 0.269985(7) 0.721431(7) 0.02109(5) Uani 1 1 d . . .
P1 P 0.50837(6) 0.29101(5) 0.78197(5) 0.02367(16) Uani 1 1 d . . .
P2 P 0.25382(6) 0.23864(5) 0.65983(5) 0.02279(16) Uani 1 1 d . . .
C1 C 0.4785(2) 0.3122(2) 0.6050(2) 0.0233(6) Uani 1 1 d . . .
C2 C 0.5507(2) 0.3385(2) 0.5420(2) 0.0247(6) Uani 1 1 d . . .
C3 C 0.6347(2) 0.3672(2) 0.4763(2) 0.0264(6) Uani 1 1 d . . .
C4 C 0.7114(3) 0.3922(2) 0.4172(2) 0.0309(7) Uani 1 1 d . . .
C5 C 0.7964(3) 0.4178(2) 0.3493(2) 0.0304(7) Uani 1 1 d . . .
C6 C 0.8708(3) 0.4383(2) 0.2887(2) 0.0307(7) Uani 1 1 d . . .
C7 C 0.9553(3) 0.4572(2) 0.2173(2) 0.0303(7) Uani 1 1 d . . .
C8 C 1.0294(2) 0.4724(2) 0.1550(2) 0.0275(6) Uani 1 1 d . . .
C9 C 1.1197(2) 0.4909(2) 0.0835(2) 0.0268(6) Uani 1 1 d . . .
C10 C 1.1282(3) 0.5381(2) -0.0031(2) 0.0314(7) Uani 1 1 d . . .
H10 H 1.0725 0.5675 -0.0307 0.038 Uiso 1 1 calc R . .
C11 C 1.2869(3) 0.5733(2) -0.1326(2) 0.0324(7) Uani 1 1 d . . .
H11A H 1.2552 0.5561 -0.1746 0.039 Uiso 1 1 calc R . .
H11B H 1.3616 0.5455 -0.1431 0.039 Uiso 1 1 calc R . .
C12 C 1.2818(3) 0.6792(3) -0.1510(2) 0.0366(8) Uani 1 1 d . . .
C13 C 1.2068(5) 0.7361(3) -0.1915(3) 0.0658(14) Uani 1 1 d . . .
H13 H 1.1609 0.7075 -0.2103 0.079 Uiso 1 1 calc R . .
C14 C 1.1958(6) 0.8334(4) -0.2060(4) 0.0831(18) Uani 1 1 d . . .
H14 H 1.1408 0.8702 -0.2311 0.100 Uiso 1 1 calc R . .
C15 C 1.2617(5) 0.8746(4) -0.1847(4) 0.0726(15) Uani 1 1 d . . .
H15 H 1.2546 0.9413 -0.1960 0.087 Uiso 1 1 calc R . .
C16 C 1.3384(4) 0.8248(4) -0.1475(3) 0.0617(14) Uani 1 1 d . . .
H16 H 1.3859 0.8560 -0.1335 0.074 Uiso 1 1 calc R . .
C17 C 1.3489(3) 0.7230(4) -0.1288(4) 0.0629(14) Uani 1 1 d . . .
H17 H 1.4023 0.6870 -0.1011 0.076 Uiso 1 1 calc R . .
C18 C 0.2854(2) 0.2240(2) 0.8477(2) 0.0264(6) Uani 1 1 d . . .
C19 C 0.2956(3) 0.1328(2) 0.8939(2) 0.0353(8) Uani 1 1 d . . .
C20 C 0.2378(3) 0.0998(3) 0.9804(3) 0.0471(10) Uani 1 1 d . . .
C21 C 0.1638(3) 0.1616(3) 1.0225(3) 0.0508(11) Uani 1 1 d . . .
C22 C 0.1494(3) 0.2534(3) 0.9789(2) 0.0423(9) Uani 1 1 d . . .
C23 C 0.2107(3) 0.2831(2) 0.8943(2) 0.0313(7) Uani 1 1 d . . .
C24 C 0.4881(3) 0.2426(2) 0.9007(2) 0.0313(7) Uani 1 1 d . . .
C25 C 0.5323(3) 0.1520(2) 0.9327(2) 0.0389(8) Uani 1 1 d . . .
H25 H 0.5844 0.1197 0.8931 0.047 Uiso 1 1 calc R . .
C26 C 0.5004(4) 0.1088(3) 1.0225(2) 0.0453(10) Uani 1 1 d . . .
H26 H 0.5311 0.0470 1.0436 0.054 Uiso 1 1 calc R . .
C27 C 0.4246(3) 0.1542(3) 1.0817(2) 0.0426(9) Uani 1 1 d . . .
C28 C 0.3838(3) 0.2463(3) 1.0502(2) 0.0386(8) Uani 1 1 d . . .
H28 H 0.3339 0.2796 1.0902 0.046 Uiso 1 1 calc R . .
C29 C 0.4152(3) 0.2893(2) 0.9612(2) 0.0342(7) Uani 1 1 d . . .
H29 H 0.3865 0.3521 0.9408 0.041 Uiso 1 1 calc R . .
C30 C 0.3865(4) 0.1034(3) 1.1776(2) 0.0539(11) Uani 1 1 d . . .
H30A H 0.3357 0.0613 1.1813 0.081 Uiso 1 1 calc R . .
H30B H 0.3526 0.1494 1.2143 0.081 Uiso 1 1 calc R . .
H30C H 0.4465 0.0665 1.1994 0.081 Uiso 1 1 calc R . .
C31 C 0.6356(2) 0.2323(2) 0.7340(2) 0.0261(6) Uani 1 1 d . . .
C32 C 0.7308(3) 0.2607(3) 0.7315(3) 0.0457(10) Uani 1 1 d . . .
H32 H 0.7306 0.3150 0.7528 0.055 Uiso 1 1 calc R . .
C33 C 0.8246(3) 0.2111(3) 0.6986(4) 0.0586(12) Uani 1 1 d . . .
H33 H 0.8885 0.2324 0.6969 0.070 Uiso 1 1 calc R . .
C34 C 0.8293(3) 0.1309(3) 0.6677(3) 0.0442(9) Uani 1 1 d . . .
C35 C 0.7344(3) 0.1030(2) 0.6703(2) 0.0358(8) Uani 1 1 d . . .
H35 H 0.7347 0.0485 0.6494 0.043 Uiso 1 1 calc R . .
C36 C 0.6396(3) 0.1526(2) 0.7024(2) 0.0315(7) Uani 1 1 d . . .
H36 H 0.5759 0.1319 0.7030 0.038 Uiso 1 1 calc R . .
C37 C 0.9329(3) 0.0767(4) 0.6332(4) 0.0692(15) Uani 1 1 d . . .
H37A H 0.9603 0.0384 0.6836 0.104 Uiso 1 1 calc R . .
H37B H 0.9831 0.1206 0.5957 0.104 Uiso 1 1 calc R . .
H37C H 0.9228 0.0356 0.5978 0.104 Uiso 1 1 calc R . .
C38 C 0.5254(2) 0.4134(2) 0.7668(2) 0.0241(6) Uani 1 1 d . . .
C39 C 0.4895(2) 0.4810(2) 0.70017(19) 0.0225(6) Uani 1 1 d . . .
H39 H 0.4507 0.4641 0.6661 0.027 Uiso 1 1 calc R . .
C40 C 0.5106(3) 0.5738(2) 0.6832(2) 0.0283(7) Uani 1 1 d . . .
H40 H 0.4857 0.6196 0.6376 0.034 Uiso 1 1 calc R . .
C41 C 0.5674(3) 0.6003(2) 0.7320(2) 0.0309(7) Uani 1 1 d . . .
C42 C 0.5976(3) 0.5335(3) 0.8013(2) 0.0346(8) Uani 1 1 d . . .
H42 H 0.6328 0.5512 0.8376 0.042 Uiso 1 1 calc R . .
C43 C 0.5773(3) 0.4414(2) 0.8185(2) 0.0326(7) Uani 1 1 d . . .
H43 H 0.5992 0.3966 0.8663 0.039 Uiso 1 1 calc R . .
C44 C 0.5951(3) 0.6995(3) 0.7086(3) 0.0467(10) Uani 1 1 d . . .
H44A H 0.6335 0.7065 0.7502 0.070 Uiso 1 1 calc R . .
H44B H 0.5304 0.7435 0.7128 0.070 Uiso 1 1 calc R . .
H44C H 0.6394 0.7129 0.6475 0.070 Uiso 1 1 calc R . .
C45 C 0.1278(3) 0.2198(2) 0.7395(2) 0.0303(7) Uani 1 1 d . . .
C46 C 0.0995(3) 0.1305(3) 0.7853(3) 0.0491(10) Uani 1 1 d . . .
H46 H 0.1434 0.0757 0.7710 0.059 Uiso 1 1 calc R . .
C47 C 0.0071(4) 0.1225(4) 0.8515(3) 0.0685(13) Uani 1 1 d U . .
H47 H -0.0118 0.0616 0.8827 0.082 Uiso 1 1 calc R . .
C48 C -0.0590(4) 0.2013(4) 0.8738(3) 0.0687(12) Uani 1 1 d U . .
C49 C -0.0305(3) 0.2881(3) 0.8288(3) 0.0545(10) Uani 1 1 d U . .
H49 H -0.0750 0.3426 0.8431 0.065 Uiso 1 1 calc R . .
C50 C 0.0618(3) 0.2981(3) 0.7632(3) 0.0372(8) Uani 1 1 d . . .
H50 H 0.0806 0.3593 0.7335 0.045 Uiso 1 1 calc R . .
C51 C -0.1596(5) 0.1914(5) 0.9476(4) 0.102(2) Uani 1 1 d U . .
H51A H -0.1766 0.2465 0.9744 0.153 Uiso 1 1 calc R . .
H51B H -0.1497 0.1345 0.9934 0.153 Uiso 1 1 calc R . .
H51C H -0.2174 0.1868 0.9227 0.153 Uiso 1 1 calc R . .
C52 C 0.2982(3) 0.1297(2) 0.6210(2) 0.0274(6) Uani 1 1 d . . .
C53 C 0.2420(4) 0.0973(3) 0.5760(3) 0.0628(14) Uani 1 1 d . . .
H53 H 0.1808 0.1343 0.5609 0.075 Uiso 1 1 calc R . .
C54 C 0.2753(4) 0.0104(3) 0.5529(3) 0.0647(14) Uani 1 1 d . . .
H54 H 0.2363 -0.0105 0.5214 0.078 Uiso 1 1 calc R . .
C55 C 0.3618(3) -0.0458(2) 0.5737(2) 0.0382(8) Uani 1 1 d . . .
C56 C 0.4177(3) -0.0125(3) 0.6174(3) 0.0417(9) Uani 1 1 d . . .
H56 H 0.4791 -0.0495 0.6319 0.050 Uiso 1 1 calc R . .
C57 C 0.3862(3) 0.0740(2) 0.6409(2) 0.0348(8) Uani 1 1 d . . .
H57 H 0.4263 0.0950 0.6713 0.042 Uiso 1 1 calc R . .
C58 C 0.3932(4) -0.1420(3) 0.5524(3) 0.0525(11) Uani 1 1 d . . .
H58A H 0.4698 -0.1572 0.5415 0.079 Uiso 1 1 calc R . .
H58B H 0.3710 -0.1424 0.4990 0.079 Uiso 1 1 calc R . .
H58C H 0.3591 -0.1890 0.6029 0.079 Uiso 1 1 calc R . .
C59 C 0.2131(2) 0.3255(2) 0.5688(2) 0.0247(6) Uani 1 1 d . . .
C60 C 0.1218(3) 0.3191(2) 0.5462(3) 0.0356(8) Uani 1 1 d . . .
H60 H 0.0804 0.2697 0.5796 0.043 Uiso 1 1 calc R . .
C61 C 0.0899(3) 0.3828(2) 0.4762(3) 0.0369(8) Uani 1 1 d . . .
H61 H 0.0268 0.3771 0.4623 0.044 Uiso 1 1 calc R . .
C62 C 0.1490(3) 0.4551(2) 0.4259(2) 0.0292(7) Uani 1 1 d . . .
C63 C 0.2380(3) 0.4634(2) 0.4496(2) 0.0304(7) Uani 1 1 d . . .
H63 H 0.2779 0.5141 0.4170 0.036 Uiso 1 1 calc R . .
C64 C 0.2712(2) 0.3995(2) 0.5199(2) 0.0269(6) Uani 1 1 d . . .
H64 H 0.3334 0.4064 0.5346 0.032 Uiso 1 1 calc R . .
C65 C 0.1160(3) 0.5224(3) 0.3478(2) 0.0402(8) Uani 1 1 d . . .
H65A H 0.1259 0.5865 0.3475 0.060 Uiso 1 1 calc R . .
H65B H 0.0416 0.5193 0.3527 0.060 Uiso 1 1 calc R . .
H65C H 0.1590 0.5052 0.2923 0.060 Uiso 1 1 calc R . .
F1 F 0.19575(16) 0.37566(13) 0.85701(13) 0.0372(5) Uani 1 1 d . . .
F7 F 0.07725(19) 0.31354(18) 1.02057(16) 0.0588(7) Uani 1 1 d . . .
F8 F 0.1063(2) 0.1309(2) 1.10615(17) 0.0772(9) Uani 1 1 d . . .
F9 F 0.2550(3) 0.00959(17) 1.02207(17) 0.0738(9) Uani 1 1 d . . .
F10 F 0.36736(19) 0.06836(13) 0.85543(13) 0.0444(5) Uani 1 1 d . . .
N4 N 1.2315(2) 0.53432(19) -0.04098(17) 0.0285(6) Uani 1 1 d . . .
N5 N 1.2179(2) 0.4593(3) 0.0941(2) 0.0549(10) Uani 1 1 d . . .
N6 N 1.2853(3) 0.4860(3) 0.0181(2) 0.0611(11) Uani 1 1 d . . .
C80 C 0.0555(4) 0.2154(7) 0.3142(7) 0.159(3) Uani 0.80 1 d PDU A -1
H80A H 0.0527 0.2848 0.2980 0.191 Uiso 0.80 1 calc PR A -1
H80B H 0.0718 0.1924 0.2585 0.191 Uiso 0.80 1 calc PR A -1
Cl81 Cl 0.15693(18) 0.16597(13) 0.37279(13) 0.0921(6) Uani 0.80 1 d PDU A -1
Cl82 Cl -0.0695(3) 0.1822(2) 0.3835(3) 0.1777(15) Uani 0.80 1 d PDU A -1

loop_
_atom_site_aniso_label
_atom_site_aniso_U_11
_atom_site_aniso_U_22
_atom_site_aniso_U_33
_atom_site_aniso_U_23
_atom_site_aniso_U_13
_atom_site_aniso_U_12
Pt1 0.02446(7) 0.01798(7) 0.01944(7) -0.00168(4) -0.00446(5) -0.00402(4)
P1 0.0291(4) 0.0204(4) 0.0208(4) -0.0011(3) -0.0084(3) -0.0027(3)
P2 0.0246(4) 0.0199(4) 0.0234(4) -0.0053(3) -0.0039(3) -0.0042(3)
C1 0.0271(15) 0.0210(14) 0.0227(15) -0.0042(11) -0.0084(12) -0.0021(12)
C2 0.0310(16) 0.0219(15) 0.0228(15) -0.0051(12) -0.0086(13) -0.0036(12)
C3 0.0315(16) 0.0242(15) 0.0246(15) -0.0033(12) -0.0090(13) -0.0059(12)
C4 0.0356(18) 0.0302(17) 0.0277(16) -0.0022(13) -0.0100(14) -0.0084(14)
C5 0.0348(17) 0.0322(17) 0.0270(16) -0.0042(13) -0.0107(14) -0.0096(14)
C6 0.0335(17) 0.0344(18) 0.0258(16) -0.0030(13) -0.0088(14) -0.0108(14)
C7 0.0340(17) 0.0295(17) 0.0289(17) -0.0017(13) -0.0118(14) -0.0084(13)
C8 0.0282(16) 0.0247(15) 0.0298(16) -0.0023(13) -0.0093(13) -0.0051(12)
C9 0.0265(15) 0.0253(16) 0.0282(16) -0.0071(13) -0.0060(13) -0.0012(12)
C10 0.0246(16) 0.0369(19) 0.0313(17) -0.0014(14) -0.0089(13) -0.0053(13)
C11 0.0294(16) 0.0390(19) 0.0246(16) -0.0105(14) 0.0017(13) -0.0013(14)
C12 0.0355(18) 0.043(2) 0.0283(17) -0.0169(15) 0.0121(14) -0.0165(16)
C13 0.118(4) 0.035(2) 0.052(3) -0.0049(19) -0.039(3) -0.007(2)
C14 0.146(6) 0.043(3) 0.068(4) -0.002(2) -0.049(4) -0.012(3)
C15 0.088(4) 0.049(3) 0.065(3) 0.000(2) 0.002(3) -0.020(3)
C16 0.048(2) 0.064(3) 0.076(3) -0.037(3) 0.016(2) -0.032(2)
C17 0.033(2) 0.074(3) 0.088(4) -0.045(3) 0.001(2) -0.009(2)
C18 0.0265(15) 0.0291(16) 0.0203(15) -0.0021(12) -0.0007(12) -0.0079(12)
C19 0.0416(19) 0.0289(17) 0.0294(17) -0.0021(14) -0.0017(15) -0.0065(14)
C20 0.062(3) 0.0313(19) 0.034(2) 0.0074(15) 0.0027(18) -0.0117(18)
C21 0.054(2) 0.055(3) 0.0287(19) 0.0016(18) 0.0084(18) -0.015(2)
C22 0.039(2) 0.050(2) 0.0321(19) -0.0116(16) 0.0023(15) -0.0019(17)
C23 0.0337(17) 0.0290(17) 0.0285(17) -0.0035(13) -0.0060(14) -0.0038(13)
C24 0.0434(19) 0.0287(17) 0.0211(15) 0.0009(13) -0.0113(14) -0.0061(14)
C25 0.059(2) 0.0290(18) 0.0286(18) -0.0036(14) -0.0166(17) 0.0018(16)
C26 0.078(3) 0.0285(18) 0.0304(19) 0.0019(15) -0.0243(19) -0.0029(18)
C27 0.068(3) 0.036(2) 0.0274(18) 0.0006(15) -0.0178(18) -0.0186(18)
C28 0.048(2) 0.042(2) 0.0259(17) -0.0059(15) -0.0077(15) -0.0077(16)
C29 0.043(2) 0.0300(17) 0.0283(17) -0.0025(13) -0.0114(15) -0.0036(15)
C30 0.090(3) 0.044(2) 0.028(2) 0.0014(17) -0.015(2) -0.021(2)
C31 0.0288(16) 0.0227(15) 0.0265(16) -0.0005(12) -0.0108(13) -0.0030(12)
C32 0.0355(19) 0.0323(19) 0.075(3) -0.0238(19) -0.0136(19) -0.0019(15)
C33 0.031(2) 0.050(3) 0.105(4) -0.034(3) -0.017(2) -0.0048(18)
C34 0.0325(19) 0.036(2) 0.062(3) -0.0140(18) -0.0074(18) -0.0008(15)
C35 0.0373(18) 0.0283(17) 0.043(2) -0.0098(15) -0.0112(16) -0.0015(14)
C36 0.0320(17) 0.0280(17) 0.0370(18) -0.0071(14) -0.0115(14) -0.0052(13)
C37 0.035(2) 0.061(3) 0.114(4) -0.040(3) -0.008(3) 0.004(2)
C38 0.0275(15) 0.0205(14) 0.0231(15) -0.0051(11) -0.0043(12) -0.0026(12)
C39 0.0257(15) 0.0225(15) 0.0193(14) -0.0050(11) -0.0051(11) -0.0031(11)
C40 0.0337(17) 0.0254(16) 0.0251(16) -0.0037(12) -0.0065(13) -0.0053(13)
C41 0.0292(16) 0.0266(16) 0.0377(18) -0.0103(14) -0.0051(14) -0.0052(13)
C42 0.0343(18) 0.0396(19) 0.0377(19) -0.0147(15) -0.0146(15) -0.0055(15)
C43 0.0362(18) 0.0338(18) 0.0325(18) -0.0089(14) -0.0173(15) 0.0006(14)
C44 0.057(2) 0.033(2) 0.057(2) -0.0127(18) -0.016(2) -0.0165(18)
C45 0.0288(16) 0.0327(17) 0.0320(17) -0.0119(14) -0.0018(13) -0.0125(13)
C46 0.060(3) 0.042(2) 0.044(2) -0.0131(18) 0.0058(19) -0.0284(19)
C47 0.069(3) 0.071(3) 0.062(3) -0.019(2) 0.018(2) -0.047(2)
C48 0.061(2) 0.084(3) 0.060(2) -0.035(2) 0.0242(19) -0.043(2)
C49 0.041(2) 0.073(2) 0.056(2) -0.042(2) 0.0151(17) -0.0275(18)
C50 0.0306(17) 0.043(2) 0.043(2) -0.0234(17) -0.0005(15) -0.0129(15)
C51 0.079(3) 0.130(5) 0.090(4) -0.051(3) 0.048(3) -0.064(3)
C52 0.0353(17) 0.0216(15) 0.0256(16) -0.0075(12) -0.0055(13) -0.0038(13)
C53 0.069(3) 0.053(3) 0.091(4) -0.046(3) -0.054(3) 0.027(2)
C54 0.080(3) 0.052(3) 0.089(4) -0.047(3) -0.051(3) 0.019(2)
C55 0.053(2) 0.0252(17) 0.0365(19) -0.0104(14) -0.0096(17) -0.0031(15)
C56 0.040(2) 0.0274(18) 0.061(3) -0.0149(17) -0.0156(18) 0.0025(15)
C57 0.0319(17) 0.0286(17) 0.048(2) -0.0152(15) -0.0125(15) -0.0008(14)
C58 0.075(3) 0.030(2) 0.055(3) -0.0187(18) -0.017(2) 0.0034(19)
C59 0.0223(14) 0.0230(15) 0.0290(16) -0.0078(12) -0.0056(12) -0.0010(12)
C60 0.0319(18) 0.0266(17) 0.051(2) -0.0054(15) -0.0150(16) -0.0072(14)
C61 0.0307(18) 0.0345(19) 0.052(2) -0.0100(16) -0.0216(16) -0.0005(14)
C62 0.0293(16) 0.0272(16) 0.0337(17) -0.0115(13) -0.0121(13) 0.0044(13)
C63 0.0307(17) 0.0291(17) 0.0298(17) -0.0029(13) -0.0086(13) -0.0030(13)
C64 0.0251(15) 0.0298(16) 0.0267(16) -0.0050(13) -0.0082(12) -0.0046(12)
C65 0.041(2) 0.041(2) 0.040(2) -0.0054(16) -0.0209(17) 0.0023(16)
F1 0.0424(11) 0.0282(10) 0.0361(11) -0.0072(8) -0.0072(9) 0.0047(8)
F7 0.0504(14) 0.0666(17) 0.0446(13) -0.0168(12) 0.0073(11) 0.0066(12)
F8 0.084(2) 0.082(2) 0.0357(14) 0.0053(13) 0.0234(13) -0.0194(16)
F9 0.111(2) 0.0366(13) 0.0449(14) 0.0145(11) 0.0072(15) -0.0125(14)
F10 0.0660(15) 0.0221(10) 0.0333(11) -0.0011(8) -0.0029(10) 0.0028(9)
N4 0.0267(13) 0.0325(14) 0.0247(13) -0.0075(11) -0.0052(11) 0.0006(11)
N5 0.0291(16) 0.094(3) 0.0260(16) 0.0001(17) -0.0064(13) 0.0124(17)
N6 0.0286(16) 0.108(3) 0.0280(17) 0.0014(18) -0.0063(13) 0.0144(18)
C80 0.266(6) 0.080(6) 0.097(7) 0.013(5) -0.063(5) 0.052(7)
Cl81 0.1231(16) 0.0668(11) 0.0841(12) -0.0294(10) -0.0006(12) -0.0265(11)
Cl82 0.171(3) 0.130(3) 0.237(4) -0.032(2) -0.121(3) 0.072(2)

loop_
_atom_type_symbol
_atom_type_description
_atom_type_scat_dispersion_real
_atom_type_scat_dispersion_imag
_atom_type_scat_source
C C 0.0033 0.0016 'International Tables Vol C Tables 4.2.6.8 and 6.1.1.4'
H H 0.0000 0.0000 'International Tables Vol C Tables 4.2.6.8 and 6.1.1.4'
F F 0.0171 0.0103 'International Tables Vol C Tables 4.2.6.8 and 6.1.1.4'
N N 0.0061 0.0033 'International Tables Vol C Tables 4.2.6.8 and 6.1.1.4'
P P 0.1023 0.0942 'International Tables Vol C Tables 4.2.6.8 and 6.1.1.4'
Pt Pt -1.7033 8.3905 'International Tables Vol C Tables 4.2.6.8 and 6.1.1.4'
Cl Cl 0.1484 0.1585 'International Tables Vol C Tables 4.2.6.8 and 6.1.1.4'

loop_
_geom_angle_atom_site_label_1
_geom_angle_atom_site_label_2
_geom_angle_atom_site_label_3
_geom_angle
C1 Pt1 C18 174.82(11)
C1 Pt1 P1 84.52(9)
C18 Pt1 P1 90.51(9)
C1 Pt1 P2 95.05(9)
C18 Pt1 P2 89.81(9)
P1 Pt1 P2 176.02(3)
C24 P1 C38 105.29(15)
C24 P1 C31 103.95(15)
C38 P1 C31 106.92(14)
C24 P1 Pt1 114.50(12)
C38 P1 Pt1 113.65(10)
C31 P1 Pt1 111.73(11)
C59 P2 C45 101.30(15)
C59 P2 C52 106.59(14)
C45 P2 C52 105.07(15)
C59 P2 Pt1 119.54(10)
C45 P2 Pt1 113.33(11)
C52 P2 Pt1 109.79(11)
C2 C1 Pt1 169.4(3)
C1 C2 C3 176.1(3)
C4 C3 C2 179.3(4)
C3 C4 C5 177.7(4)
C6 C5 C4 178.2(4)
C5 C6 C7 176.4(4)
C8 C7 C6 179.1(4)
C7 C8 C9 177.6(3)
N5 C9 C10 107.8(3)
N5 C9 C8 121.6(3)
C10 C9 C8 130.6(3)
N4 C10 C9 105.4(3)
N4 C10 H10 127.3
C9 C10 H10 127.3
N4 C11 C12 111.7(3)
N4 C11 H11A 109.3
C12 C11 H11A 109.3
N4 C11 H11B 109.3
C12 C11 H11B 109.3
H11A C11 H11B 107.9
C17 C12 C13 117.0(4)
C17 C12 C11 122.6(4)
C13 C12 C11 120.4(3)
C12 C13 C14 122.5(5)
C12 C13 H13 118.8
C14 C13 H13 118.8
C15 C14 C13 119.7(6)
C15 C14 H14 120.1
C13 C14 H14 120.1
C14 C15 C16 121.6(5)
C14 C15 H15 119.2
C16 C15 H15 119.2
C15 C16 C17 119.6(4)
C15 C16 H16 120.2
C17 C16 H16 120.2
C12 C17 C16 119.5(5)
C12 C17 H17 120.2
C16 C17 H17 120.2
C19 C18 C23 114.2(3)
C19 C18 Pt1 122.5(2)
C23 C18 Pt1 123.3(2)
F10 C19 C18 119.6(3)
F10 C19 C20 116.1(3)
C18 C19 C20 124.3(3)
F9 C20 C21 120.8(3)
F9 C20 C19 120.5(4)
C21 C20 C19 118.7(3)
F8 C21 C22 120.9(4)
F8 C21 C20 119.7(4)
C22 C21 C20 119.4(3)
F7 C22 C21 119.1(3)
F7 C22 C23 121.3(3)
C21 C22 C23 119.6(3)
F1 C23 C22 116.3(3)
F1 C23 C18 119.9(3)
C22 C23 C18 123.8(3)
C29 C24 C25 118.4(3)
C29 C24 P1 120.2(3)
C25 C24 P1 120.7(3)
C26 C25 C24 120.1(4)
C26 C25 H25 119.9
C24 C25 H25 119.9
C27 C26 C25 121.2(3)
C27 C26 H26 119.4
C25 C26 H26 119.4
C26 C27 C28 118.4(3)
C26 C27 C30 120.0(4)
C28 C27 C30 121.5(4)
C29 C28 C27 120.5(4)
C29 C28 H28 119.8
C27 C28 H28 119.8
C28 C29 C24 121.3(3)
C28 C29 H29 119.4
C24 C29 H29 119.4
C27 C30 H30A 109.5
C27 C30 H30B 109.5
H30A C30 H30B 109.5
C27 C30 H30C 109.5
H30A C30 H30C 109.5
H30B C30 H30C 109.5
C36 C31 C32 117.7(3)
C36 C31 P1 119.3(2)
C32 C31 P1 122.9(3)
C33 C32 C31 120.6(4)
C33 C32 H32 119.7
C31 C32 H32 119.7
C32 C33 C34 122.0(4)
C32 C33 H33 119.0
C34 C33 H33 119.0
C33 C34 C35 117.1(3)
C33 C34 C37 121.3(4)
C35 C34 C37 121.6(4)
C36 C35 C34 121.5(3)
C36 C35 H35 119.3
C34 C35 H35 119.3
C35 C36 C31 121.1(3)
C35 C36 H36 119.4
C31 C36 H36 119.4
C34 C37 H37A 109.5
C34 C37 H37B 109.5
H37A C37 H37B 109.5
C34 C37 H37C 109.5
H37A C37 H37C 109.5
H37B C37 H37C 109.5
C39 C38 C43 118.6(3)
C39 C38 P1 119.8(2)
C43 C38 P1 121.5(2)
C38 C39 C40 120.0(3)
C38 C39 H39 120.0
C40 C39 H39 120.0
C41 C40 C39 121.1(3)
C41 C40 H40 119.4
C39 C40 H40 119.4
C42 C41 C40 118.2(3)
C42 C41 C44 121.6(3)
C40 C41 C44 120.1(3)
C43 C42 C41 121.0(3)
C43 C42 H42 119.5
C41 C42 H42 119.5
C42 C43 C38 120.9(3)
C42 C43 H43 119.6
C38 C43 H43 119.6
C41 C44 H44A 109.5
C41 C44 H44B 109.5
H44A C44 H44B 109.5
C41 C44 H44C 109.5
H44A C44 H44C 109.5
H44B C44 H44C 109.5
C50 C45 C46 118.4(3)
C50 C45 P2 118.1(3)
C46 C45 P2 123.1(3)
C47 C46 C45 119.4(4)
C47 C46 H46 120.3
C45 C46 H46 120.3
C46 C47 C48 121.6(4)
C46 C47 H47 119.2
C48 C47 H47 119.2
C49 C48 C47 118.5(4)
C49 C48 C51 120.5(5)
C47 C48 C51 121.0(5)
C48 C49 C50 121.0(4)
C48 C49 H49 119.5
C50 C49 H49 119.5
C49 C50 C45 121.0(4)
C49 C50 H50 119.5
C45 C50 H50 119.5
C48 C51 H51A 109.5
C48 C51 H51B 109.5
H51A C51 H51B 109.5
C48 C51 H51C 109.5
H51A C51 H51C 109.5
H51B C51 H51C 109.5
C57 C52 C53 117.9(3)
C57 C52 P2 120.0(3)
C53 C52 P2 122.0(3)
C52 C53 C54 119.9(4)
C52 C53 H53 120.0
C54 C53 H53 120.0
C55 C54 C53 122.4(4)
C55 C54 H54 118.8
C53 C54 H54 118.8
C54 C55 C56 117.3(3)
C54 C55 C58 121.5(4)
C56 C55 C58 121.2(4)
C55 C56 C57 121.3(4)
C55 C56 H56 119.3
C57 C56 H56 119.3
C52 C57 C56 121.2(3)
C52 C57 H57 119.4
C56 C57 H57 119.4
C55 C58 H58A 109.5
C55 C58 H58B 109.5
H58A C58 H58B 109.5
C55 C58 H58C 109.5
H58A C58 H58C 109.5
H58B C58 H58C 109.5
C60 C59 C64 118.2(3)
C60 C59 P2 120.0(2)
C64 C59 P2 121.8(2)
C61 C60 C59 121.4(3)
C61 C60 H60 119.3
C59 C60 H60 119.3
C60 C61 C62 120.6(3)
C60 C61 H61 119.7
C62 C61 H61 119.7
C63 C62 C61 118.3(3)
C63 C62 C65 121.3(3)
C61 C62 C65 120.4(3)
C62 C63 C64 121.7(3)
C62 C63 H63 119.2
C64 C63 H63 119.2
C59 C64 C63 119.8(3)
C59 C64 H64 120.1
C63 C64 H64 120.1
C62 C65 H65A 109.5
C62 C65 H65B 109.5
H65A C65 H65B 109.5
C62 C65 H65C 109.5
H65A C65 H65C 109.5
H65B C65 H65C 109.5
N6 N4 C10 110.1(3)
N6 N4 C11 120.2(3)
C10 N4 C11 129.7(3)
N6 N5 C9 108.6(3)
N5 N6 N4 108.0(3)
Cl82 C80 Cl81 109.9(5)
Cl82 C80 H80A 109.7
Cl81 C80 H80A 109.7
Cl82 C80 H80B 109.7
Cl81 C80 H80B 109.7
H80A C80 H80B 108.2

loop_
_geom_bond_atom_site_label_1
_geom_bond_atom_site_label_2
_geom_bond_distance
Pt1 C1 1.987(3)
Pt1 C18 2.065(3)
Pt1 P1 2.3085(9)
Pt1 P2 2.3159(9)
P1 C24 1.809(3)
P1 C38 1.813(3)
P1 C31 1.817(3)
P2 C59 1.815(3)
P2 C45 1.817(3)
P2 C52 1.818(3)
C1 C2 1.216(4)
C2 C3 1.348(4)
C3 C4 1.220(4)
C4 C5 1.362(5)
C5 C6 1.196(5)
C6 C7 1.371(5)
C7 C8 1.196(5)
C8 C9 1.418(4)
C9 N5 1.350(4)
C9 C10 1.364(5)
C10 N4 1.336(4)
C10 H10 0.9500
C11 N4 1.462(4)
C11 C12 1.512(5)
C11 H11A 0.9900
C11 H11B 0.9900
C12 C17 1.361(6)
C12 C13 1.381(6)
C13 C14 1.387(6)
C13 H13 0.9500
C14 C15 1.313(8)
C14 H14 0.9500
C15 C16 1.337(7)
C15 H15 0.9500
C16 C17 1.449(7)
C16 H16 0.9500
C17 H17 0.9500
C18 C19 1.365(5)
C18 C23 1.385(4)
C19 F10 1.359(4)
C19 C20 1.391(5)
C20 F9 1.341(4)
C20 C21 1.372(6)
C21 F8 1.349(4)
C21 C22 1.365(6)
C22 F7 1.341(4)
C22 C23 1.376(5)
C23 F1 1.350(4)
C24 C29 1.391(5)
C24 C25 1.392(5)
C25 C26 1.391(5)
C25 H25 0.9500
C26 C27 1.385(6)
C26 H26 0.9500
C27 C28 1.393(5)
C27 C30 1.510(5)
C28 C29 1.378(5)
C28 H28 0.9500
C29 H29 0.9500
C30 H30A 0.9800
C30 H30B 0.9800
C30 H30C 0.9800
C31 C36 1.386(4)
C31 C32 1.393(5)
C32 C33 1.371(5)
C32 H32 0.9500
C33 C34 1.385(6)
C33 H33 0.9500
C34 C35 1.386(5)
C34 C37 1.502(5)
C35 C36 1.376(5)
C35 H35 0.9500
C36 H36 0.9500
C37 H37A 0.9800
C37 H37B 0.9800
C37 H37C 0.9800
C38 C39 1.389(4)
C38 C43 1.392(4)
C39 C40 1.394(4)
C39 H39 0.9500
C40 C41 1.391(5)
C40 H40 0.9500
C41 C42 1.381(5)
C41 C44 1.505(5)
C42 C43 1.381(5)
C42 H42 0.9500
C43 H43 0.9500
C44 H44A 0.9800
C44 H44B 0.9800
C44 H44C 0.9800
C45 C50 1.390(5)
C45 C46 1.399(5)
C46 C47 1.380(6)
C46 H46 0.9500
C47 C48 1.390(7)
C47 H47 0.9500
C48 C49 1.364(7)
C48 C51 1.518(6)
C49 C50 1.377(5)
C49 H49 0.9500
C50 H50 0.9500
C51 H51A 0.9800
C51 H51B 0.9800
C51 H51C 0.9800
C52 C57 1.372(5)
C52 C53 1.386(5)
C53 C54 1.392(5)
C53 H53 0.9500
C54 C55 1.364(6)
C54 H54 0.9500
C55 C56 1.374(5)
C55 C58 1.509(5)
C56 C57 1.388(5)
C56 H56 0.9500
C57 H57 0.9500
C58 H58A 0.9800
C58 H58B 0.9800
C58 H58C 0.9800
C59 C60 1.388(4)
C59 C64 1.391(4)
C60 C61 1.379(5)
C60 H60 0.9500
C61 C62 1.384(5)
C61 H61 0.9500
C62 C63 1.376(5)
C62 C65 1.501(5)
C63 C64 1.392(4)
C63 H63 0.9500
C64 H64 0.9500
C65 H65A 0.9800
C65 H65B 0.9800
C65 H65C 0.9800
N4 N6 1.329(4)
N5 N6 1.306(4)
C80 Cl82 1.794(6)
C80 Cl81 1.800(6)
C80 H80A 0.9900
C80 H80B 0.9900

loop_
_geom_torsion_atom_site_label_1
_geom_torsion_atom_site_label_2
_geom_torsion_atom_site_label_3
_geom_torsion_atom_site_label_4
_geom_torsion
C1 Pt1 P1 C24 -168.33(15)
C18 Pt1 P1 C24 10.21(15)
P2 Pt1 P1 C24 -84.4(4)
C1 Pt1 P1 C38 70.61(14)
C18 Pt1 P1 C38 -110.85(14)
P2 Pt1 P1 C38 154.5(4)
C1 Pt1 P1 C31 -50.50(14)
C18 Pt1 P1 C31 128.04(14)
P2 Pt1 P1 C31 33.4(4)
C1 Pt1 P2 C59 -48.21(14)
C18 Pt1 P2 C59 133.59(15)
P1 Pt1 P2 C59 -131.8(4)
C1 Pt1 P2 C45 -167.53(15)
C18 Pt1 P2 C45 14.27(15)
P1 Pt1 P2 C45 108.9(4)
C1 Pt1 P2 C52 75.33(14)
C18 Pt1 P2 C52 -102.86(14)
P1 Pt1 P2 C52 -8.2(4)
C18 Pt1 C1 C2 -13(2)
P1 Pt1 C1 C2 2.9(14)
P2 Pt1 C1 C2 -173.1(14)
Pt1 C1 C2 C3 3(6)
C1 C2 C3 C4 57(34)
C2 C3 C4 C5 80(33)
C3 C4 C5 C6 -13(20)
C4 C5 C6 C7 1(17)
C5 C6 C7 C8 -35(27)
C6 C7 C8 C9 -100(24)
C7 C8 C9 N5 36(9)
C7 C8 C9 C10 -145(8)
N5 C9 C10 N4 -1.0(4)
C8 C9 C10 N4 180.0(3)
N4 C11 C12 C17 83.0(4)
N4 C11 C12 C13 -96.8(4)
C17 C12 C13 C14 -2.8(7)
C11 C12 C13 C14 176.9(5)
C12 C13 C14 C15 3.4(9)
C13 C14 C15 C16 -1.4(9)
C14 C15 C16 C17 -0.9(8)
C13 C12 C17 C16 0.5(6)
C11 C12 C17 C16 -179.3(4)
C15 C16 C17 C12 1.4(7)
C1 Pt1 C18 C19 -68.3(13)
P1 Pt1 C18 C19 -84.6(3)
P2 Pt1 C18 C19 91.4(3)
C1 Pt1 C18 C23 109.1(12)
P1 Pt1 C18 C23 92.8(3)
P2 Pt1 C18 C23 -91.2(3)
C23 C18 C19 F10 -179.3(3)
Pt1 C18 C19 F10 -1.7(5)
C23 C18 C19 C20 -0.4(6)
Pt1 C18 C19 C20 177.2(3)
F10 C19 C20 F9 1.1(6)
C18 C19 C20 F9 -177.9(4)
F10 C19 C20 C21 -179.7(4)
C18 C19 C20 C21 1.4(7)
F9 C20 C21 F8 -1.2(7)
C19 C20 C21 F8 179.5(4)
F9 C20 C21 C22 178.9(4)
C19 C20 C21 C22 -0.4(7)
F8 C21 C22 F7 0.4(7)
C20 C21 C22 F7 -179.7(4)
F8 C21 C22 C23 178.7(4)
C20 C21 C22 C23 -1.4(7)
F7 C22 C23 F1 1.5(5)
C21 C22 C23 F1 -176.8(4)
F7 C22 C23 C18 -179.3(3)
C21 C22 C23 C18 2.5(6)
C19 C18 C23 F1 177.7(3)
Pt1 C18 C23 F1 0.1(4)
C19 C18 C23 C22 -1.5(5)
Pt1 C18 C23 C22 -179.1(3)
C38 P1 C24 C29 48.9(3)
C31 P1 C24 C29 161.1(3)
Pt1 P1 C24 C29 -76.7(3)
C38 P1 C24 C25 -141.1(3)
C31 P1 C24 C25 -28.8(3)
Pt1 P1 C24 C25 93.3(3)
C29 C24 C25 C26 2.6(6)
P1 C24 C25 C26 -167.7(3)
C24 C25 C26 C27 0.0(6)
C25 C26 C27 C28 -2.7(6)
C25 C26 C27 C30 176.2(4)
C26 C27 C28 C29 2.7(6)
C30 C27 C28 C29 -176.1(4)
C27 C28 C29 C24 -0.1(6)
C25 C24 C29 C28 -2.6(5)
P1 C24 C29 C28 167.7(3)
C24 P1 C31 C36 95.4(3)
C38 P1 C31 C36 -153.5(3)
Pt1 P1 C31 C36 -28.6(3)
C24 P1 C31 C32 -81.1(3)
C38 P1 C31 C32 30.0(3)
Pt1 P1 C31 C32 154.9(3)
C36 C31 C32 C33 0.2(6)
P1 C31 C32 C33 176.7(4)
C31 C32 C33 C34 -0.8(8)
C32 C33 C34 C35 0.8(7)
C32 C33 C34 C37 -179.0(5)
C33 C34 C35 C36 -0.2(6)
C37 C34 C35 C36 179.6(4)
C34 C35 C36 C31 -0.4(6)
C32 C31 C36 C35 0.4(5)
P1 C31 C36 C35 -176.3(3)
C24 P1 C38 C39 -146.7(3)
C31 P1 C38 C39 103.2(3)
Pt1 P1 C38 C39 -20.6(3)
C24 P1 C38 C43 35.8(3)
C31 P1 C38 C43 -74.4(3)
Pt1 P1 C38 C43 161.9(2)
C43 C38 C39 C40 3.2(4)
P1 C38 C39 C40 -174.4(2)
C38 C39 C40 C41 0.1(5)
C39 C40 C41 C42 -3.6(5)
C39 C40 C41 C44 176.1(3)
C40 C41 C42 C43 3.7(5)
C44 C41 C42 C43 -176.0(3)
C41 C42 C43 C38 -0.4(5)
C39 C38 C43 C42 -3.1(5)
P1 C38 C43 C42 174.4(3)
C59 P2 C45 C50 -52.6(3)
C52 P2 C45 C50 -163.4(3)
Pt1 P2 C45 C50 76.7(3)
C59 P2 C45 C46 134.7(3)
C52 P2 C45 C46 23.9(4)
Pt1 P2 C45 C46 -96.0(3)
C50 C45 C46 C47 0.6(6)
P2 C45 C46 C47 173.3(4)
C45 C46 C47 C48 0.2(8)
C46 C47 C48 C49 -0.4(8)
C46 C47 C48 C51 -179.1(5)
C47 C48 C49 C50 -0.3(8)
C51 C48 C49 C50 178.5(5)
C48 C49 C50 C45 1.1(7)
C46 C45 C50 C49 -1.3(6)
P2 C45 C50 C49 -174.3(3)
C59 P2 C52 C57 139.2(3)
C45 P2 C52 C57 -113.8(3)
Pt1 P2 C52 C57 8.4(3)
C59 P2 C52 C53 -44.9(4)
C45 P2 C52 C53 62.0(4)
Pt1 P2 C52 C53 -175.8(3)
C57 C52 C53 C54 0.3(7)
P2 C52 C53 C54 -175.7(4)
C52 C53 C54 C55 0.7(8)
C53 C54 C55 C56 -1.4(8)
C53 C54 C55 C58 176.7(5)
C54 C55 C56 C57 1.2(6)
C58 C55 C56 C57 -176.9(4)
C53 C52 C57 C56 -0.5(6)
P2 C52 C57 C56 175.5(3)
C55 C56 C57 C52 -0.2(6)
C45 P2 C59 C60 -38.6(3)
C52 P2 C59 C60 71.0(3)
Pt1 P2 C59 C60 -163.9(2)
C45 P2 C59 C64 141.4(3)
C52 P2 C59 C64 -108.9(3)
Pt1 P2 C59 C64 16.2(3)
C64 C59 C60 C61 1.3(5)
P2 C59 C60 C61 -178.7(3)
C59 C60 C61 C62 0.4(6)
C60 C61 C62 C63 -2.2(5)
C60 C61 C62 C65 177.9(3)
C61 C62 C63 C64 2.3(5)
C65 C62 C63 C64 -177.7(3)
C60 C59 C64 C63 -1.2(5)
P2 C59 C64 C63 178.8(2)
C62 C63 C64 C59 -0.6(5)
C9 C10 N4 N6 1.0(4)
C9 C10 N4 C11 -179.7(3)
C12 C11 N4 N6 -108.2(4)
C12 C11 N4 C10 72.5(4)
C10 C9 N5 N6 0.6(5)
C8 C9 N5 N6 179.8(3)
C9 N5 N6 N4 0.0(5)
C10 N4 N6 N5 -0.6(5)
C11 N4 N6 N5 179.9(3)
